data_7709158
loop_
_publ_author_name
'Swarbrook, Amelia M.'
'Weekes, Rohan J.'
'Goodwin, Jack W.'
'Hawes, Chris S.'

_publ_section_title
;
 Ligand isomerism fine-tunes structure and stability in zinc complexes of
 fused pyrazolopyridines
;
_journal_name_full 'Dalton Transactions'
_journal_paper_doi 10.1039/D1DT04007C
_journal_year 2022
_chemical_formula_moiety 'C11 H8 N4'
_chemical_formula_sum 'C11 H8 N4'
_chemical_formula_weight 196.21
_space_group_crystal_system monoclinic
_space_group_IT_number 14
_space_group_name_Hall '-P 2ybc'
_space_group_name_H-M_alt 'P 1 21/c 1'
_atom_sites_solution_hydrogens geom
_atom_sites_solution_primary dual
_audit_creation_date 2021-07-29
_audit_creation_method
;
Olex2 1.3
(compiled 2020.11.12 svn.r5f609507 for OlexSys, GUI svn.r6272)
;
_audit_update_record
;
2021-11-10 deposited with the CCDC.	2021-12-22 downloaded from the CCDC.
;
_cell_angle_alpha 90
_cell_angle_beta 99.2890(10)
_cell_angle_gamma 90
_cell_formula_units_Z 4
_cell_length_a 6.9365(3)
_cell_length_b 10.1955(5)
_cell_length_c 12.7905(6)
_cell_measurement_reflns_used 9934
_cell_measurement_temperature 150.0
_cell_measurement_theta_max 27.07
_cell_measurement_theta_min 2.57
_cell_volume 892.70(7)
_computing_cell_refinement 'SAINT V8.40B (?, 2016)'
_computing_data_reduction 'SAINT V8.40B (?, 2016)'
_computing_molecular_graphics 'Olex2 1.3 (Dolomanov et al., 2009)'
_computing_publication_material 'Olex2 1.3 (Dolomanov et al., 2009)'
_computing_structure_refinement 'XL  (Sheldrick, 2008)'
_computing_structure_solution 'SHELXT  (Sheldrick, 2015)'
_diffrn_ambient_temperature 150.0
_diffrn_measured_fraction_theta_full 0.997
_diffrn_measured_fraction_theta_max 0.997
_diffrn_measurement_device_type 'Bruker APEX-II CCD'
_diffrn_measurement_method '\f and \w scans'
_diffrn_radiation_type MoK\a
_diffrn_radiation_wavelength 0.71073
_diffrn_reflns_av_unetI/netI 0.0251
_diffrn_reflns_Laue_measured_fraction_full 0.997
_diffrn_reflns_Laue_measured_fraction_max 0.997
_diffrn_reflns_limit_h_max 8
_diffrn_reflns_limit_h_min -8
_diffrn_reflns_limit_k_max 13
_diffrn_reflns_limit_k_min 0
_diffrn_reflns_limit_l_max 16
_diffrn_reflns_limit_l_min 0
_diffrn_reflns_number 2003
_diffrn_reflns_point_group_measured_fraction_full 0.997
_diffrn_reflns_point_group_measured_fraction_max 0.997
_diffrn_reflns_theta_full 25.242
_diffrn_reflns_theta_max 27.117
_diffrn_reflns_theta_min 2.976
_diffrn_source_current 20.0
_diffrn_source_power 1.0
_diffrn_source_voltage 50.0
_diffrn_standards_number 0
_exptl_absorpt_coefficient_mu 0.094
_exptl_absorpt_correction_type none
_exptl_absorpt_process_details
;
 TWINABS-2012/1 (Bruker,2012) was used for absorption correction.

Final HKLF 4 output contains 27938 reflections, Rint = 0.0422
 (15474 with I > 3sig(I), Rint = 0.0320)
;
_exptl_crystal_colour colourless
_exptl_crystal_colour_primary colourless
_exptl_crystal_density_diffrn 1.460
_exptl_crystal_description rod
_exptl_crystal_F_000 408
_exptl_crystal_size_max 0.42
_exptl_crystal_size_mid 0.09
_exptl_crystal_size_min 0.08
_refine_diff_density_max 0.207
_refine_diff_density_min -0.226
_refine_diff_density_rms 0.048
_refine_ls_extinction_method none
_refine_ls_goodness_of_fit_ref 1.130
_refine_ls_hydrogen_treatment constr
_refine_ls_matrix_type full
_refine_ls_number_parameters 137
_refine_ls_number_reflns 2003
_refine_ls_number_restraints 0
_refine_ls_restrained_S_all 1.130
_refine_ls_R_factor_all 0.0480
_refine_ls_R_factor_gt 0.0413
_refine_ls_shift/su_max 0.000
_refine_ls_shift/su_mean 0.000
_refine_ls_structure_factor_coef Fsqd
_refine_ls_weighting_details 'w=1/[\s^2^(Fo^2^)+(0.0442P)^2^+0.3517P] where P=(Fo^2^+2Fc^2^)/3'
_refine_ls_weighting_scheme calc
_refine_ls_wR_factor_gt 0.0997
_refine_ls_wR_factor_ref 0.1032
_reflns_Friedel_coverage 0.000
_reflns_number_gt 1837
_reflns_number_total 2003
_reflns_threshold_expression 'I > 2\s(I)'
_cod_data_source_file d1dt04007c2.cif
_cod_data_source_block L5
_cod_database_code 7709158
_shelx_shelxl_version_number 2018/3
_shelx_space_group_comment
;
The symmetry employed for this shelxl refinement is uniquely defined
by the following loop, which should always be used as a source of
symmetry information in preference to the above space-group names.
They are only intended as comments.
;
_shelx_estimated_absorpt_t_max 0.993
_shelx_estimated_absorpt_t_min 0.962
_olex2_refinement_description
;
1. Twinned data refinement
 Scales: 0.5482(17)
 0.4518(17)
2. Fixed Uiso
 At 1.2 times of:
  All C(H) groups
3.a Aromatic/amide H refined with riding coordinates:
 C1(H1), C2(H2), C5(H5), C6(H6), C8(H8), C9(H9), C10(H10), C11(H11)
;
_olex2_submission_special_instructions 'No special instructions were received'

loop_
_space_group_symop_operation_xyz
'x, y, z'
'-x, y+1/2, -z+1/2'
'-x, -y, -z'
'x, -y-1/2, z-1/2'

loop_
_atom_site_label
_atom_site_type_symbol
_atom_site_fract_x
_atom_site_fract_y
_atom_site_fract_z
_atom_site_U_iso_or_equiv
_atom_site_adp_type
_atom_site_occupancy
_atom_site_site_symmetry_order
_atom_site_calc_flag
_atom_site_refinement_flags_posn
_atom_site_refinement_flags_adp
_atom_site_refinement_flags_occupancy
_atom_site_disorder_assembly
_atom_site_disorder_group
N1 N 0.3240(2) 0.46945(15) 0.64164(12) 0.0242(4) Uani 1 1 d . . . . .
N2 N 0.2277(2) 0.51421(15) 0.46378(12) 0.0196(3) Uani 1 1 d . . . . .
N3 N 0.1874(3) 0.47327(16) 0.36028(12) 0.0243(4) Uani 1 1 d . . . . .
N4 N 0.2233(3) 0.86572(16) 0.53588(13) 0.0285(4) Uani 1 1 d . . . . .
C1 C 0.1780(3) 0.90797(18) 0.43406(15) 0.0280(4) Uani 1 1 d . . . . .
H1 H 0.163831 0.999775 0.422651 0.034 Uiso 1 1 calc R U . . .
C2 C 0.1512(3) 0.82857(18) 0.34691(15) 0.0229(4) Uani 1 1 d . . . . .
H2 H 0.120185 0.863218 0.277279 0.028 Uiso 1 1 calc R U . . .
C3 C 0.1717(3) 0.69412(18) 0.36528(13) 0.0203(4) Uani 1 1 d . . . . .
C4 C 0.2186(3) 0.64880(18) 0.46953(14) 0.0184(4) Uani 1 1 d . . . . .
C5 C 0.2440(3) 0.73801(18) 0.55389(14) 0.0235(4) Uani 1 1 d . . . . .
H5 H 0.276173 0.706800 0.624538 0.028 Uiso 1 1 calc R U . . .
C6 C 0.1552(3) 0.5785(2) 0.30216(14) 0.0245(4) Uani 1 1 d . . . . .
H6 H 0.124518 0.578055 0.227038 0.029 Uiso 1 1 calc R U . . .
C7 C 0.2761(3) 0.42047(19) 0.54514(14) 0.0197(4) Uani 1 1 d . . . . .
C8 C 0.2719(3) 0.28719(18) 0.52107(15) 0.0246(4) Uani 1 1 d . . . . .
H8 H 0.238394 0.256998 0.450195 0.029 Uiso 1 1 calc R U . . .
C9 C 0.3183(3) 0.20105(19) 0.60407(17) 0.0272(4) Uani 1 1 d . . . . .
H9 H 0.315770 0.109184 0.591512 0.033 Uiso 1 1 calc R U . . .
C10 C 0.3687(3) 0.2491(2) 0.70594(15) 0.0266(4) Uani 1 1 d . . . . .
H10 H 0.401119 0.191311 0.764413 0.032 Uiso 1 1 calc R U . . .
C11 C 0.3704(3) 0.38255(19) 0.72018(16) 0.0276(4) Uani 1 1 d . . . . .
H11 H 0.406811 0.415314 0.790118 0.033 Uiso 1 1 calc R U . . .

loop_
_atom_site_aniso_label
_atom_site_aniso_U_11
_atom_site_aniso_U_22
_atom_site_aniso_U_33
_atom_site_aniso_U_23
_atom_site_aniso_U_13
_atom_site_aniso_U_12
N1 0.0287(9) 0.0210(8) 0.0226(8) -0.0009(6) 0.0029(7) 0.0000(7)
N2 0.0226(8) 0.0174(7) 0.0193(7) -0.0038(6) 0.0048(6) -0.0011(6)
N3 0.0309(9) 0.0233(8) 0.0183(8) -0.0056(6) 0.0032(7) -0.0022(7)
N4 0.0427(10) 0.0192(8) 0.0229(8) -0.0012(6) 0.0032(8) 0.0013(8)
C1 0.0389(11) 0.0178(9) 0.0272(9) 0.0021(7) 0.0052(8) 0.0023(9)
C2 0.0267(10) 0.0232(9) 0.0186(8) 0.0049(7) 0.0029(7) 0.0032(8)
C3 0.0186(9) 0.0239(9) 0.0187(8) -0.0020(7) 0.0037(7) -0.0013(8)
C4 0.0185(8) 0.0171(8) 0.0200(8) 0.0028(7) 0.0043(7) 0.0007(7)
C5 0.0322(10) 0.0206(8) 0.0172(8) -0.0007(7) 0.0029(7) 0.0019(8)
C6 0.0280(10) 0.0242(9) 0.0214(9) -0.0029(8) 0.0045(7) -0.0004(8)
C7 0.0164(8) 0.0198(8) 0.0238(8) 0.0025(7) 0.0059(7) 0.0002(7)
C8 0.0247(10) 0.0203(9) 0.0287(10) -0.0017(8) 0.0044(8) -0.0030(8)
C9 0.0261(10) 0.0166(9) 0.0390(10) 0.0020(8) 0.0057(8) -0.0024(8)
C10 0.0257(10) 0.0242(9) 0.0295(10) 0.0094(8) 0.0028(8) -0.0007(8)
C11 0.0307(10) 0.0270(10) 0.0248(9) 0.0017(8) 0.0033(8) -0.0003(9)

loop_
_atom_type_symbol
_atom_type_description
_atom_type_scat_dispersion_real
_atom_type_scat_dispersion_imag
_atom_type_scat_source
C C 0.0033 0.0016 'International Tables Vol C Tables 4.2.6.8 and 6.1.1.4'
H H 0.0000 0.0000 'International Tables Vol C Tables 4.2.6.8 and 6.1.1.4'
N N 0.0061 0.0033 'International Tables Vol C Tables 4.2.6.8 and 6.1.1.4'

loop_
_geom_angle_atom_site_label_1
_geom_angle_atom_site_label_2
_geom_angle_atom_site_label_3
_geom_angle
_geom_angle_site_symmetry_1
_geom_angle_site_symmetry_3
_geom_angle_publ_flag
C7 N1 C11 116.35(16) . . ?
N3 N2 C4 110.53(15) . . ?
N3 N2 C7 119.45(15) . . ?
C4 N2 C7 129.99(16) . . ?
C6 N3 N2 106.80(15) . . ?
C5 N4 C1 118.64(16) . . ?
N4 C1 H1 117.5 . . ?
N4 C1 C2 125.03(17) . . ?
C2 C1 H1 117.5 . . ?
C1 C2 H2 121.7 . . ?
C1 C2 C3 116.65(17) . . ?
C3 C2 H2 121.7 . . ?
C2 C3 C4 119.14(16) . . ?
C2 C3 C6 136.24(17) . . ?
C4 C3 C6 104.61(16) . . ?
N2 C4 C3 106.50(16) . . ?
N2 C4 C5 133.44(17) . . ?
C3 C4 C5 120.06(17) . . ?
N4 C5 C4 120.48(17) . . ?
N4 C5 H5 119.8 . . ?
C4 C5 H5 119.8 . . ?
N3 C6 C3 111.56(15) . . ?
N3 C6 H6 124.2 . . ?
C3 C6 H6 124.2 . . ?
N1 C7 N2 115.20(17) . . ?
N1 C7 C8 124.59(17) . . ?
C8 C7 N2 120.21(17) . . ?
C7 C8 H8 121.4 . . ?
C9 C8 C7 117.29(18) . . ?
C9 C8 H8 121.4 . . ?
C8 C9 H9 120.2 . . ?
C8 C9 C10 119.56(18) . . ?
C10 C9 H9 120.2 . . ?
C9 C10 H10 120.9 . . ?
C11 C10 C9 118.13(18) . . ?
C11 C10 H10 120.9 . . ?
N1 C11 C10 124.08(19) . . ?
N1 C11 H11 118.0 . . ?
C10 C11 H11 118.0 . . ?

loop_
_geom_bond_atom_site_label_1
_geom_bond_atom_site_label_2
_geom_bond_distance
_geom_bond_site_symmetry_2
_geom_bond_publ_flag
N1 C7 1.323(2) . ?
N1 C11 1.339(2) . ?
N2 N3 1.373(2) . ?
N2 C4 1.376(2) . ?
N2 C7 1.413(2) . ?
N3 C6 1.304(2) . ?
N4 C1 1.360(2) . ?
N4 C5 1.326(2) . ?
C1 H1 0.9500 . ?
C1 C2 1.366(3) . ?
C2 H2 0.9500 . ?
C2 C3 1.394(2) . ?
C3 C4 1.399(2) . ?
C3 C6 1.423(3) . ?
C4 C5 1.400(2) . ?
C5 H5 0.9500 . ?
C6 H6 0.9500 . ?
C7 C8 1.393(3) . ?
C8 H8 0.9500 . ?
C8 C9 1.375(3) . ?
C9 H9 0.9500 . ?
C9 C10 1.383(3) . ?
C10 H10 0.9500 . ?
C10 C11 1.373(3) . ?
C11 H11 0.9500 . ?

loop_
_geom_torsion_atom_site_label_1
_geom_torsion_atom_site_label_2
_geom_torsion_atom_site_label_3
_geom_torsion_atom_site_label_4
_geom_torsion
_geom_torsion_site_symmetry_1
_geom_torsion_site_symmetry_2
_geom_torsion_site_symmetry_3
_geom_torsion_site_symmetry_4
_geom_torsion_publ_flag
N1 C7 C8 C9 1.0(3) . . . . ?
N2 N3 C6 C3 -0.4(2) . . . . ?
N2 C4 C5 N4 -179.0(2) . . . . ?
N2 C7 C8 C9 -179.21(18) . . . . ?
N3 N2 C4 C3 -0.3(2) . . . . ?
N3 N2 C4 C5 178.96(19) . . . . ?
N3 N2 C7 N1 176.10(16) . . . . ?
N3 N2 C7 C8 -3.7(3) . . . . ?
N4 C1 C2 C3 0.3(3) . . . . ?
C1 N4 C5 C4 -0.3(3) . . . . ?
C1 C2 C3 C4 -0.4(3) . . . . ?
C1 C2 C3 C6 178.9(2) . . . . ?
C2 C3 C4 N2 179.53(17) . . . . ?
C2 C3 C4 C5 0.1(3) . . . . ?
C2 C3 C6 N3 -179.1(2) . . . . ?
C3 C4 C5 N4 0.2(3) . . . . ?
C4 N2 N3 C6 0.4(2) . . . . ?
C4 N2 C7 N1 -1.5(3) . . . . ?
C4 N2 C7 C8 178.65(19) . . . . ?
C4 C3 C6 N3 0.2(2) . . . . ?
C5 N4 C1 C2 0.0(3) . . . . ?
C6 C3 C4 N2 0.1(2) . . . . ?
C6 C3 C4 C5 -179.31(17) . . . . ?
C7 N1 C11 C10 -0.7(3) . . . . ?
C7 N2 N3 C6 -177.63(17) . . . . ?
C7 N2 C4 C3 177.49(18) . . . . ?
C7 N2 C4 C5 -3.2(4) . . . . ?
C7 C8 C9 C10 -0.8(3) . . . . ?
C8 C9 C10 C11 0.0(3) . . . . ?
C9 C10 C11 N1 0.9(3) . . . . ?
C11 N1 C7 N2 179.94(18) . . . . ?
C11 N1 C7 C8 -0.2(3) . . . . ?

loop_
_twin_individual_id
_twin_individual_mass_fraction_refined
1 0.5482(17)
2 0.4518(17)
